data_7031553
loop_
_publ_author_name
'Yu, Tanlai'
'Zhang, Lin'
'Shen, Junju'
'Fu, Yangbo'
'Fu, Yunlong'

_publ_section_title
;
 Hydrogen bonds and steric effects induced structural modulation of three
 layered iodoplumbate hybrids from nonperovskite to perovskite structure.
;
_journal_issue 34
_journal_name_full 'Dalton transactions (Cambridge, England : 2003)'
_journal_page_first 13115
_journal_paper_doi 10.1039/c4dt01181c
_journal_volume 43
_journal_year 2014
_chemical_formula_moiety 'Pb I4, C5 H16 N2'
_chemical_formula_sum 'C5 H16 I4 N2 Pb'
_chemical_formula_weight 818.99
_chemical_name_systematic
; 
 ? 
;
_space_group_IT_number 61
_symmetry_cell_setting orthorhombic
_symmetry_space_group_name_Hall '-P 2ac 2ab'
_symmetry_space_group_name_H-M 'P b c a'
_atom_sites_solution_hydrogens geom
_atom_sites_solution_primary direct
_atom_sites_solution_secondary difmap
_audit_creation_method SHELXL-97
_cell_angle_alpha 90.00
_cell_angle_beta 90.00
_cell_angle_gamma 90.00
_cell_formula_units_Z 8
_cell_length_a 18.4679(6)
_cell_length_b 8.6405(3)
_cell_length_c 20.7717(8)
_cell_measurement_reflns_used 3355
_cell_measurement_temperature 293(2)
_cell_measurement_theta_max 30.6010
_cell_measurement_theta_min 3.2330
_cell_volume 3314.6(2)
_computing_cell_refinement
;
CrysAlisPro, Agilent Technologies,
Version 1.171.36.28 (release 01-02-2013 CrysAlis171 .NET)
(compiled Feb  1 2013,16:14:44)
;
_computing_data_collection
;
CrysAlisPro, Agilent Technologies,
Version 1.171.36.28 (release 01-02-2013 CrysAlis171 .NET)
(compiled Feb  1 2013,16:14:44)
;
_computing_data_reduction
;
CrysAlisPro, Agilent Technologies,
Version 1.171.36.28 (release 01-02-2013 CrysAlis171 .NET)
(compiled Feb  1 2013,16:14:44)
;
_computing_structure_refinement 'SHELXL-97 (Sheldrick, 1997)'
_computing_structure_solution 'SHELXS-97 (Sheldrick, 1990)'
_diffrn_ambient_temperature 293(2)
_diffrn_detector_area_resol_mean 16.0710
_diffrn_measured_fraction_theta_full 0.999
_diffrn_measured_fraction_theta_max 0.999
_diffrn_measurement_device_type 'Xcalibur, Eos, Gemini'
_diffrn_measurement_method '\w scans'
_diffrn_radiation_monochromator graphite
_diffrn_radiation_source 'fine-focus sealed tube'
_diffrn_radiation_type MoK\a
_diffrn_radiation_wavelength 0.71073
_diffrn_reflns_av_R_equivalents 0.0285
_diffrn_reflns_av_sigmaI/netI 0.0322
_diffrn_reflns_limit_h_max 10
_diffrn_reflns_limit_h_min -22
_diffrn_reflns_limit_k_max 10
_diffrn_reflns_limit_k_min -10
_diffrn_reflns_limit_l_max 15
_diffrn_reflns_limit_l_min -25
_diffrn_reflns_number 9114
_diffrn_reflns_theta_full 25.99
_diffrn_reflns_theta_max 25.99
_diffrn_reflns_theta_min 2.78
_exptl_absorpt_coefficient_mu 17.601
_exptl_absorpt_correction_T_max 0.3333
_exptl_absorpt_correction_T_min 0.1267
_exptl_absorpt_correction_type multi-scan
_exptl_absorpt_process_details
;
CrysAlisPro, Agilent Technologies,
Version 1.171.36.28 (release 01-02-2013 CrysAlis171 .NET)
(compiled Feb  1 2013,16:14:44)
Empirical absorption correction using spherical harmonics,
 implemented in SCALE3 ABSPACK scaling algorithm.
;
_exptl_crystal_colour red
_exptl_crystal_density_diffrn 3.282
_exptl_crystal_density_method 'not measured'
_exptl_crystal_description plate
_exptl_crystal_F_000 2832
_exptl_crystal_size_max 0.20
_exptl_crystal_size_mid 0.14
_exptl_crystal_size_min 0.08
_refine_diff_density_max 1.359
_refine_diff_density_min -1.368
_refine_diff_density_rms 0.232
_refine_ls_extinction_coef 0.00174(5)
_refine_ls_extinction_expression Fc^*^=kFc[1+0.001xFc^2^\l^3^/sin(2\q)]^-1/4^
_refine_ls_extinction_method SHELXL
_refine_ls_goodness_of_fit_ref 1.138
_refine_ls_hydrogen_treatment constr
_refine_ls_matrix_type full
_refine_ls_number_parameters 113
_refine_ls_number_reflns 3255
_refine_ls_number_restraints 26
_refine_ls_restrained_S_all 1.143
_refine_ls_R_factor_all 0.0400
_refine_ls_R_factor_gt 0.0310
_refine_ls_shift/su_max 0.001
_refine_ls_shift/su_mean 0.000
_refine_ls_structure_factor_coef Fsqd
_refine_ls_weighting_details 'calc w=1/[\s^2^(Fo^2^)+(0.0347P)^2^+0.0000P] where P=(Fo^2^+2Fc^2^)/3'
_refine_ls_weighting_scheme calc
_refine_ls_wR_factor_gt 0.0710
_refine_ls_wR_factor_ref 0.0752
_reflns_number_gt 2752
_reflns_number_total 3255
_reflns_threshold_expression >2sigma(I)
_cod_data_source_file c4dt01181c2.cif
_cod_data_source_block compound1
_cod_depositor_comments 'Adding full bibliography for 7031553--7031555.cif.'
_cod_original_sg_symbol_H-M 'Pbca '
_cod_database_code 7031553

loop_
_symmetry_equiv_pos_as_xyz
'x, y, z'
'-x+1/2, -y, z+1/2'
'-x, y+1/2, -z+1/2'
'x+1/2, -y+1/2, -z'
'-x, -y, -z'
'x-1/2, y, -z-1/2'
'x, -y-1/2, z-1/2'
'-x-1/2, y-1/2, z'

loop_
_atom_site_label
_atom_site_type_symbol
_atom_site_fract_x
_atom_site_fract_y
_atom_site_fract_z
_atom_site_U_iso_or_equiv
_atom_site_adp_type
_atom_site_occupancy
_atom_site_symmetry_multiplicity
_atom_site_calc_flag
_atom_site_refinement_flags
Pb1 Pb 0.377339(12) 0.12825(3) 0.729838(14) 0.02966(11) Uani 1 1 d .
I1 I 0.39908(3) 0.12302(6) 0.58059(3) 0.04642(16) Uani 1 1 d .
I2 I 0.26589(3) -0.15191(6) 0.71599(3) 0.04874(17) Uani 1 1 d .
I3 I 0.48918(3) 0.40828(6) 0.74422(3) 0.04711(18) Uani 1 1 d .
I4 I 0.34557(3) 0.16366(7) 0.88608(3) 0.05500(18) Uani 1 1 d .
N1 N 0.1223(3) 0.2896(8) 1.0509(4) 0.0464(17) Uani 1 1 d .
H1A H 0.1322 0.1915 1.0642 0.056 Uiso 1 1 calc R
N2 N 0.1605(4) 0.0688(8) 0.8382(4) 0.059(2) Uani 1 1 d .
H2A H 0.2050 0.1081 0.8396 0.088 Uiso 1 1 calc R
H2B H 0.1435 0.0753 0.7982 0.088 Uiso 1 1 calc R
H2C H 0.1616 -0.0299 0.8503 0.088 Uiso 1 1 calc R
C1 C 0.1909(6) 0.3770(12) 1.0527(7) 0.086(3) Uani 1 1 d U
H1B H 0.1846 0.4746 1.0314 0.129 Uiso 1 1 calc R
H1C H 0.2281 0.3187 1.0313 0.129 Uiso 1 1 calc R
H1D H 0.2047 0.3945 1.0967 0.129 Uiso 1 1 calc R
C2 C 0.0709(6) 0.3574(11) 1.0977(6) 0.078(3) Uani 1 1 d U
H2D H 0.0577 0.4597 1.0839 0.117 Uiso 1 1 calc R
H2E H 0.0934 0.3627 1.1393 0.117 Uiso 1 1 calc R
H2F H 0.0284 0.2939 1.1001 0.117 Uiso 1 1 calc R
C3 C 0.0918(4) 0.2787(11) 0.9859(4) 0.059(2) Uani 1 1 d D
H3A H 0.0858 0.3815 0.9679 0.070 Uiso 1 1 calc R
H3B H 0.0446 0.2293 0.9876 0.070 Uiso 1 1 calc R
C4 C 0.1426(6) 0.1846(13) 0.9439(5) 0.083(3) Uani 1 1 d DU
H4A H 0.1881 0.2397 0.9396 0.100 Uiso 1 1 calc R
H4B H 0.1525 0.0867 0.9650 0.100 Uiso 1 1 calc R
C5 C 0.1140(6) 0.1548(15) 0.8810(6) 0.097(4) Uani 1 1 d DU
H5A H 0.1026 0.2532 0.8609 0.116 Uiso 1 1 calc R
H5B H 0.0689 0.0983 0.8857 0.116 Uiso 1 1 calc R

loop_
_atom_site_aniso_label
_atom_site_aniso_U_11
_atom_site_aniso_U_22
_atom_site_aniso_U_33
_atom_site_aniso_U_23
_atom_site_aniso_U_13
_atom_site_aniso_U_12
Pb1 0.02481(16) 0.02517(16) 0.0390(2) -0.00013(12) -0.00126(12) -0.00037(9)
I1 0.0443(3) 0.0560(3) 0.0390(3) -0.0001(3) 0.0007(3) -0.0083(2)
I2 0.0434(3) 0.0373(3) 0.0655(4) -0.0043(3) 0.0079(3) -0.0189(2)
I3 0.0405(3) 0.0369(3) 0.0640(4) -0.0068(3) -0.0004(3) -0.0169(2)
I4 0.0504(3) 0.0741(4) 0.0405(3) 0.0056(3) -0.0021(3) 0.0008(3)
N1 0.042(4) 0.043(4) 0.054(5) 0.005(4) 0.009(4) 0.004(3)
N2 0.062(4) 0.066(4) 0.049(5) -0.018(4) 0.003(4) -0.007(4)
C1 0.074(6) 0.105(7) 0.079(7) 0.011(6) -0.019(6) -0.023(5)
C2 0.086(6) 0.081(6) 0.066(6) -0.010(5) 0.004(6) 0.010(5)
C3 0.039(5) 0.091(6) 0.046(6) -0.015(5) 0.004(4) -0.016(4)
C4 0.070(6) 0.105(7) 0.075(7) -0.009(6) 0.009(6) 0.000(5)
C5 0.082(7) 0.114(7) 0.093(8) -0.024(6) 0.002(6) 0.006(5)

loop_
_atom_type_symbol
_atom_type_description
_atom_type_scat_dispersion_real
_atom_type_scat_dispersion_imag
_atom_type_scat_source
C C 0.0033 0.0016 'International Tables Vol C Tables 4.2.6.8 and 6.1.1.4'
H H 0.0000 0.0000 'International Tables Vol C Tables 4.2.6.8 and 6.1.1.4'
N N 0.0061 0.0033 'International Tables Vol C Tables 4.2.6.8 and 6.1.1.4'
I I -0.4742 1.8119 'International Tables Vol C Tables 4.2.6.8 and 6.1.1.4'
Pb Pb -3.3944 10.1111 'International Tables Vol C Tables 4.2.6.8 and 6.1.1.4'

loop_
_geom_angle_atom_site_label_1
_geom_angle_atom_site_label_2
_geom_angle_atom_site_label_3
_geom_angle
_geom_angle_site_symmetry_1
_geom_angle_site_symmetry_3
I1 Pb1 I3 93.453(17) . 3_646
I1 Pb1 I2 88.998(16) . .
I3 Pb1 I2 93.570(15) 3_646 .
I1 Pb1 I3 91.182(16) . .
I3 Pb1 I3 86.286(6) 3_646 .
I2 Pb1 I3 179.78(2) . .
I1 Pb1 I2 91.439(17) . 8_665
I3 Pb1 I2 174.848(19) 3_646 8_665
I2 Pb1 I2 84.891(6) . 8_665
I3 Pb1 I2 95.237(14) . 8_665
I1 Pb1 I4 174.691(16) . .
I3 Pb1 I4 91.527(17) 3_646 .
I2 Pb1 I4 92.530(17) . .
I3 Pb1 I4 87.302(17) . .
I2 Pb1 I4 83.638(17) 8_665 .
Pb1 I2 Pb1 162.73(2) . 8_655
Pb1 I3 Pb1 167.41(2) 3_656 .
C3 N1 C1 112.8(8) . .
C3 N1 C2 112.6(7) . .
C1 N1 C2 109.3(8) . .
N1 C3 C4 109.0(7) . .
C5 C4 C3 113.1(10) . .
C4 C5 N2 115.8(10) . .

loop_
_geom_bond_atom_site_label_1
_geom_bond_atom_site_label_2
_geom_bond_distance
_geom_bond_site_symmetry_2
Pb1 I1 3.1264(7) .
Pb1 I3 3.1590(5) 3_646
Pb1 I2 3.1904(5) .
Pb1 I3 3.1953(5) .
Pb1 I2 3.2692(5) 8_665
Pb1 I4 3.3121(7) .
I2 Pb1 3.2692(5) 8_655
I3 Pb1 3.1590(5) 3_656
N1 C3 1.467(11) .
N1 C1 1.476(11) .
N1 C2 1.479(12) .
N2 C5 1.442(13) .
C3 C4 1.517(11) .
C4 C5 1.433(13) .

loop_
_geom_hbond_atom_site_label_D
_geom_hbond_atom_site_label_H
_geom_hbond_atom_site_label_A
_geom_hbond_distance_DH
_geom_hbond_distance_HA
_geom_hbond_distance_DA
_geom_hbond_angle_DHA
_geom_hbond_site_symmetry_A
N2 H2A I4 0.89 2.81 3.653(7) 158.5 .
N1 H1A I1 0.91 2.80 3.640(7) 154.2 2
N2 H2B I3 0.89 3.06 3.657(7) 126.5 8_655
N2 H2C I4 0.89 2.75 3.641(7) 175.8 8_655
